data_7025366
loop_
_publ_author_name
'Zhang, Jian-Han'
'Li, Pei-Xin'
'Mao, Jiang-Gao'

_publ_section_title
;
 Ln2GeB2O8 (Ln = Nd, Sm-Tb): a series of luminescent lanthanide(III)
 borogermanates with a layered structure.
;
_journal_issue 22
_journal_name_full 'Dalton transactions (Cambridge, England : 2003)'
_journal_page_first 5301
_journal_page_last 5305
_journal_paper_doi 10.1039/b927300j
_journal_volume 39
_journal_year 2010
_chemical_formula_sum 'B2 Ge O8 Sm2'
_chemical_formula_weight 522.95
_chemical_name_systematic
;
?
;
_space_group_IT_number 60
_symmetry_cell_setting orthorhombic
_symmetry_space_group_name_Hall '-P 2n 2ab'
_symmetry_space_group_name_H-M 'P b c n'
_atom_sites_solution_hydrogens none
_atom_sites_solution_primary direct
_atom_sites_solution_secondary difmap
_audit_creation_method SHELXL-97
_cell_angle_alpha 90.00
_cell_angle_beta 90.00
_cell_angle_gamma 90.00
_cell_formula_units_Z 4
_cell_length_a 13.606(6)
_cell_length_b 4.451(2)
_cell_length_c 9.367(4)
_cell_measurement_reflns_used 1535
_cell_measurement_temperature 293(2)
_cell_measurement_theta_max 27.4835
_cell_measurement_theta_min 3.7017
_cell_volume 567.3(4)
_computing_structure_refinement 'SHELXL-97 (Sheldrick, 1997)'
_computing_structure_solution 'SHELXS-97 (Sheldrick, 1990)'
_diffrn_ambient_temperature 293(2)
_diffrn_measured_fraction_theta_full 0.988
_diffrn_measured_fraction_theta_max 0.988
_diffrn_measurement_device_type 'Mercury70 (2x2 bin mode)'
_diffrn_measurement_method CCD_Profile_fitting
_diffrn_radiation_monochromator graphite
_diffrn_radiation_source 'fine-focus sealed tube'
_diffrn_radiation_type MoK\a
_diffrn_radiation_wavelength 0.71073
_diffrn_reflns_av_R_equivalents 0.0256
_diffrn_reflns_av_sigmaI/netI 0.0170
_diffrn_reflns_limit_h_max 17
_diffrn_reflns_limit_h_min -17
_diffrn_reflns_limit_k_max 5
_diffrn_reflns_limit_k_min -5
_diffrn_reflns_limit_l_max 9
_diffrn_reflns_limit_l_min -11
_diffrn_reflns_number 3875
_diffrn_reflns_theta_full 27.44
_diffrn_reflns_theta_max 27.44
_diffrn_reflns_theta_min 2.99
_exptl_absorpt_coefficient_mu 25.703
_exptl_absorpt_correction_T_max 1.0000
_exptl_absorpt_correction_T_min 0.4723
_exptl_absorpt_correction_type multi-scan
_exptl_crystal_colour yellow
_exptl_crystal_density_diffrn 6.123
_exptl_crystal_density_method 'not measured'
_exptl_crystal_description brick
_exptl_crystal_F_000 460
_exptl_crystal_size_max 0.0800
_exptl_crystal_size_mid 0.0500
_exptl_crystal_size_min 0.0500
_refine_diff_density_max 0.936
_refine_diff_density_min -2.211
_refine_diff_density_rms 0.321
_refine_ls_extinction_coef 0.0160(5)
_refine_ls_extinction_expression Fc^*^=kFc[1+0.001xFc^2^\l^3^/sin(2\q)]^-1/4^
_refine_ls_extinction_method SHELXL
_refine_ls_goodness_of_fit_ref 1.247
_refine_ls_hydrogen_treatment none
_refine_ls_matrix_type full
_refine_ls_number_parameters 61
_refine_ls_number_reflns 642
_refine_ls_number_restraints 0
_refine_ls_restrained_S_all 1.247
_refine_ls_R_factor_all 0.0202
_refine_ls_R_factor_gt 0.0195
_refine_ls_shift/su_max 0.001
_refine_ls_shift/su_mean 0.000
_refine_ls_structure_factor_coef Fsqd
_refine_ls_weighting_details 'calc w=1/[\s^2^(Fo^2^)+(0.0263P)^2^+0.8316P] where P=(Fo^2^+2Fc^2^)/3'
_refine_ls_weighting_scheme calc
_refine_ls_wR_factor_gt 0.0461
_refine_ls_wR_factor_ref 0.0465
_reflns_number_gt 627
_reflns_number_total 642
_reflns_threshold_expression >2sigma(I)
_cod_data_source_file b927300j.txt
_cod_data_source_block Sm2GeB2O8
_cod_depositor_comments
;
The following automatic conversions were performed:

'_exptl_absorpt_correction_type' value 'Multi-scan' changed to
'multi-scan' according to
/home/saulius/struct/CIF-dictionaries/cif_core.dic dictionary named
'cif_core.dic' version 2.4.2 from 2011-04-26.

Automatic conversion script
Id: cif_fix_values 1891 2012-01-12 08:04:46Z andrius 
;
_cod_original_cell_volume 567.2(4)
_cod_original_sg_symbol_H-M Pbcn
_cod_database_code 7025366

loop_
_symmetry_equiv_pos_as_xyz
'x, y, z'
'-x+1/2, -y+1/2, z+1/2'
'-x, y, -z+1/2'
'x+1/2, -y+1/2, -z'
'-x, -y, -z'
'x-1/2, y-1/2, -z-1/2'
'x, -y, z-1/2'
'-x-1/2, y-1/2, z'

loop_
_atom_site_label
_atom_site_type_symbol
_atom_site_fract_x
_atom_site_fract_y
_atom_site_fract_z
_atom_site_U_iso_or_equiv
_atom_site_adp_type
_atom_site_occupancy
_atom_site_symmetry_multiplicity
_atom_site_calc_flag
_atom_site_refinement_flags
Sm1 Sm 0.640161(15) 0.53867(6) 0.02523(3) 0.00420(14) Uani 1 1 d .
Ge1 Ge 0.5000 0.07429(14) 0.2500 0.00382(18) Uani 1 2 d S
B1 B 0.2003(4) 0.4682(10) 0.2041(6) 0.0054(10) Uani 1 1 d .
O1 O 0.1927(2) 0.4626(6) 0.0512(4) 0.0048(7) Uani 1 1 d .
O2 O 0.1062(2) 0.3452(7) 0.2667(3) 0.0059(6) Uani 1 1 d .
O3 O 0.2173(2) 0.7793(7) 0.2600(3) 0.0050(6) Uani 1 1 d .
O4 O 0.49589(19) 0.2949(7) 0.0993(3) 0.0070(6) Uani 1 1 d .

loop_
_atom_site_aniso_label
_atom_site_aniso_U_11
_atom_site_aniso_U_22
_atom_site_aniso_U_33
_atom_site_aniso_U_23
_atom_site_aniso_U_13
_atom_site_aniso_U_12
Sm1 0.00173(17) 0.00472(19) 0.0061(2) 0.00047(8) 0.00060(8) 0.00031(6)
Ge1 0.0015(3) 0.0047(3) 0.0052(4) 0.000 0.0002(2) 0.000
B1 0.005(2) 0.004(2) 0.007(3) 0.0015(18) 0.004(2) -0.0003(16)
O1 0.0045(14) 0.0045(14) 0.0056(19) 0.0004(11) -0.0008(13) 0.0003(11)
O2 0.0042(14) 0.0048(14) 0.0087(18) 0.0026(12) 0.0015(12) -0.0002(11)
O3 0.0041(13) 0.0049(14) 0.0061(17) -0.0011(12) 0.0035(11) -0.0011(11)
O4 0.0047(13) 0.0088(14) 0.0075(17) 0.0031(12) -0.0001(11) -0.0009(11)

loop_
_atom_type_symbol
_atom_type_description
_atom_type_scat_dispersion_real
_atom_type_scat_dispersion_imag
_atom_type_scat_source
B B 0.0013 0.0007 'International Tables Vol C Tables 4.2.6.8 and 6.1.1.4'
O O 0.0106 0.0060 'International Tables Vol C Tables 4.2.6.8 and 6.1.1.4'
Ge Ge 0.1547 1.8001 'International Tables Vol C Tables 4.2.6.8 and 6.1.1.4'
Sm Sm -0.1638 3.4418 'International Tables Vol C Tables 4.2.6.8 and 6.1.1.4'

loop_
_geom_angle_atom_site_label_1
_geom_angle_atom_site_label_2
_geom_angle_atom_site_label_3
_geom_angle
_geom_angle_site_symmetry_1
_geom_angle_site_symmetry_3
O4 Sm1 O4 68.11(13) 5_665 .
O4 Sm1 O1 127.86(11) 5_665 5_665
O4 Sm1 O1 152.27(10) . 5_665
O4 Sm1 O2 94.16(11) 5_665 6_666
O4 Sm1 O2 82.13(10) . 6_666
O1 Sm1 O2 115.14(10) 5_665 6_666
O4 Sm1 O1 78.17(11) 5_665 4_565
O4 Sm1 O1 138.78(11) . 4_565
O1 Sm1 O1 68.57(9) 5_665 4_565
O2 Sm1 O1 77.26(11) 6_666 4_565
O4 Sm1 O1 112.24(11) 5_665 4
O4 Sm1 O1 84.80(11) . 4
O1 Sm1 O1 68.39(9) 5_665 4
O2 Sm1 O1 143.45(11) 6_666 4
O1 Sm1 O1 131.12(15) 4_565 4
O4 Sm1 O3 151.01(10) 5_665 6_656
O4 Sm1 O3 84.36(10) . 6_656
O1 Sm1 O3 80.95(11) 5_665 6_656
O2 Sm1 O3 72.46(10) 6_666 6_656
O1 Sm1 O3 121.58(11) 4_565 6_656
O1 Sm1 O3 72.39(11) 4 6_656
O4 Sm1 B1 102.58(13) 5_665 5_665
O4 Sm1 B1 142.89(12) . 5_665
O1 Sm1 B1 27.23(14) 5_665 5_665
O2 Sm1 B1 134.98(12) 6_666 5_665
O1 Sm1 B1 66.08(12) 4_565 5_665
O1 Sm1 B1 65.04(12) 4 5_665
O3 Sm1 B1 104.96(13) 6_656 5_665
O4 Sm1 Ge1 93.22(8) 5_665 .
O4 Sm1 Ge1 25.47(7) . .
O1 Sm1 Ge1 134.13(8) 5_665 .
O2 Sm1 Ge1 75.27(8) 6_666 .
O1 Sm1 Ge1 150.49(8) 4_565 .
O1 Sm1 Ge1 78.32(8) 4 .
O3 Sm1 Ge1 58.90(7) 6_656 .
B1 Sm1 Ge1 143.27(8) 5_665 .
O4 Sm1 Sm1 116.83(8) 5_665 8_765
O4 Sm1 Sm1 161.20(8) . 8_765
O1 Sm1 Sm1 40.21(7) 5_665 8_765
O2 Sm1 Sm1 79.45(7) 6_666 8_765
O1 Sm1 Sm1 38.88(8) 4_565 8_765
O1 Sm1 Sm1 108.05(8) 4 8_765
O3 Sm1 Sm1 86.57(7) 6_656 8_765
B1 Sm1 Sm1 55.66(10) 5_665 8_765
Ge1 Sm1 Sm1 141.884(15) . 8_765
O4 Sm1 Sm1 146.54(8) 5_665 8_755
O4 Sm1 Sm1 113.25(8) . 8_755
O1 Sm1 Sm1 39.95(7) 5_665 8_755
O2 Sm1 Sm1 119.30(7) 6_666 8_755
O1 Sm1 Sm1 107.96(8) 4_565 8_755
O1 Sm1 Sm1 38.92(8) 4 8_755
O3 Sm1 Sm1 53.02(7) 6_656 8_755
B1 Sm1 Sm1 54.82(9) 5_665 8_755
Ge1 Sm1 Sm1 94.82(3) . 8_755
Sm1 Sm1 Sm1 73.34(3) 8_765 8_755
O4 Sm1 Sm1 34.37(7) 5_665 5_665
O4 Sm1 Sm1 33.74(7) . 5_665
O1 Sm1 Sm1 154.95(9) 5_665 5_665
O2 Sm1 Sm1 87.71(7) 6_666 5_665
O1 Sm1 Sm1 109.57(8) 4_565 5_665
O1 Sm1 Sm1 99.87(8) 4 5_665
O3 Sm1 Sm1 117.63(7) 6_656 5_665
B1 Sm1 Sm1 127.99(11) 5_665 5_665
Ge1 Sm1 Sm1 58.959(17) . 5_665
Sm1 Sm1 Sm1 147.791(16) 8_765 5_665
Sm1 Sm1 Sm1 137.69(2) 8_755 5_665
O4 Ge1 O4 110.4(2) 3_655 .
O4 Ge1 O2 106.37(14) 3_655 8_655
O4 Ge1 O2 111.96(13) . 8_655
O4 Ge1 O2 111.95(13) 3_655 6_656
O4 Ge1 O2 106.37(14) . 6_656
O2 Ge1 O2 109.88(19) 8_655 6_656
O4 Ge1 Sm1 35.92(9) 3_655 3_655
O4 Ge1 Sm1 97.95(11) . 3_655
O2 Ge1 Sm1 80.98(10) 8_655 3_655
O2 Ge1 Sm1 146.37(10) 6_656 3_655
O4 Ge1 Sm1 97.95(11) 3_655 .
O4 Ge1 Sm1 35.92(9) . .
O2 Ge1 Sm1 146.37(10) 8_655 .
O2 Ge1 Sm1 80.98(10) 6_656 .
Sm1 Ge1 Sm1 107.92(3) 3_655 .
O1 B1 O3 113.2(4) . 8_655
O1 B1 O3 112.1(4) . .
O3 B1 O3 106.3(4) 8_655 .
O1 B1 O2 108.7(4) . .
O3 B1 O2 107.2(3) 8_655 .
O3 B1 O2 109.3(4) . .
O1 B1 Sm1 49.4(2) . 5_665
O3 B1 Sm1 73.0(2) 8_655 5_665
O3 B1 Sm1 98.4(3) . 5_665
O2 B1 Sm1 150.7(3) . 5_665
B1 O1 Sm1 103.3(3) . 5_665
B1 O1 Sm1 107.3(2) . 4_465
Sm1 O1 Sm1 101.17(12) 5_665 4_465
B1 O1 Sm1 109.1(2) . 4_455
Sm1 O1 Sm1 100.86(11) 5_665 4_455
Sm1 O1 Sm1 131.12(15) 4_465 4_455
B1 O2 Ge1 116.6(3) . 6_566
B1 O2 Sm1 110.8(3) . 6_556
Ge1 O2 Sm1 123.35(15) 6_566 6_556
B1 O3 B1 120.9(4) 8_665 .
B1 O3 Sm1 109.3(3) 8_665 6_566
B1 O3 Sm1 129.2(3) . 6_566
Ge1 O4 Sm1 128.56(14) . 5_665
Ge1 O4 Sm1 118.61(13) . .
Sm1 O4 Sm1 111.89(13) 5_665 .

loop_
_geom_bond_atom_site_label_1
_geom_bond_atom_site_label_2
_geom_bond_distance
_geom_bond_site_symmetry_2
Sm1 O4 2.310(3) 5_665
Sm1 O4 2.347(3) .
Sm1 O1 2.384(3) 5_665
Sm1 O2 2.423(3) 6_666
Sm1 O1 2.439(3) 4_565
Sm1 O1 2.450(3) 4
Sm1 O3 2.546(3) 6_656
Sm1 B1 3.054(6) 5_665
Sm1 Ge1 3.5130(10) .
Sm1 Sm1 3.7263(12) 8_765
Sm1 Sm1 3.7263(12) 8_755
Sm1 Sm1 3.8585(17) 5_665
Ge1 O4 1.721(3) 3_655
Ge1 O4 1.721(3) .
Ge1 O2 1.775(3) 8_655
Ge1 O2 1.775(3) 6_656
Ge1 Sm1 3.5130(10) 3_655
B1 O1 1.436(7) .
B1 O3 1.496(6) 8_655
B1 O3 1.498(5) .
B1 O2 1.512(6) .
B1 Sm1 3.054(6) 5_665
O1 Sm1 2.384(3) 5_665
O1 Sm1 2.439(3) 4_465
O1 Sm1 2.450(3) 4_455
O2 Ge1 1.775(3) 6_566
O2 Sm1 2.423(3) 6_556
O3 B1 1.496(6) 8_665
O3 Sm1 2.546(3) 6_566
O4 Sm1 2.310(3) 5_665
